data_4068036
loop_
_publ_author_name
'Castellanos-Blanco, Nahury'
'Flores-Alamo, Marcos'
'Garc\'ia, Juventino J.'

_publ_section_title
;
 Nickel-Catalyzed Alkylation and Transfer Hydrogenation of
 \a,\b-Unsaturated Enones with Methanol
;
_journal_issue 2
_journal_name_full Organometallics
_journal_page_first 680
_journal_paper_doi 10.1021/om2010222
_journal_volume 31
_journal_year 2012
_chemical_compound_source 'synthesis as described'
_chemical_formula_moiety 'C33 H50 Ni1 O1 P2'
_chemical_formula_sum 'C33 H50 Ni O P2'
_chemical_formula_weight 583.38
_chemical_name_systematic
;
 [(dippe)Ni(\h2-C\a,C\b- bis-(4-methyl styryl)ketone)]
;
_space_group_crystal_system triclinic
_space_group_IT_number 2
_space_group_name_Hall '-P 1'
_space_group_name_H-M_alt 'P -1'
_symmetry_space_group_name_Hall '-P 1'
_symmetry_space_group_name_H-M 'P -1'
_atom_sites_solution_hydrogens geom
_atom_sites_solution_primary direct
_atom_sites_solution_secondary difmap
_audit_conform_dict_location ftp://ftp.iucr.org/pub/cif_core.dic
_audit_conform_dict_name cif_core.dic
_audit_conform_dict_version 2.4
_audit_creation_date 2010-05-03T14:18:06-00:00
_audit_creation_method 'WinGX routine CIF_UPDATE'
_cell_angle_alpha 81.053(3)
_cell_angle_beta 85.320(2)
_cell_angle_gamma 83.291(2)
_cell_formula_units_Z 2
_cell_length_a 8.1474(2)
_cell_length_b 8.7859(2)
_cell_length_c 22.8434(8)
_cell_measurement_reflns_used 7418
_cell_measurement_temperature 126(2)
_cell_measurement_theta_max 25.9963
_cell_measurement_theta_min 3.4727
_cell_measurement_wavelength 0.71073
_cell_volume 1600.87(8)
_computing_cell_refinement
;
        CrysAlisPro, Oxford Diffraction Ltd.,
        Version 1.171.33.48 (release 15-09-2009 CrysAlis171 .NET)
        (compiled Sep 15 2009,11:49:04)
;
_computing_data_collection
;
        CrysAlisPro, Oxford Diffraction Ltd.,
        Version 1.171.33.48 (release 15-09-2009 CrysAlis171 .NET)
        (compiled Sep 15 2009,11:49:04)
;
_computing_data_reduction
;
        CrysAlisPro, Oxford Diffraction Ltd.,
        Version 1.171.33.48 (release 15-09-2009 CrysAlis171 .NET)
        (compiled Sep 15 2009,11:49:04)
;
_computing_molecular_graphics 'Ortep-3 for Windows (Farrugia, 1997)'
_computing_publication_material 'WinGX publication routines (Farrugia, 1999)'
_computing_structure_refinement 'SHELXL-97 (Sheldrick, 2008)'
_computing_structure_solution 'SHELXS-97 (Sheldrick, 2008)'
_diffrn_ambient_temperature 126(2)
_diffrn_detector_area_resol_mean 10.4685
_diffrn_measured_fraction_theta_full 0.997
_diffrn_measured_fraction_theta_max 0.997
_diffrn_measurement_device_type 'Xcalibur, Atlas, Gemini'
_diffrn_measurement_method '\w scans'
_diffrn_orient_matrix_UB_11 0.0853064852
_diffrn_orient_matrix_UB_12 -0.0031508235
_diffrn_orient_matrix_UB_13 -0.009389185
_diffrn_orient_matrix_UB_21 0.0209672457
_diffrn_orient_matrix_UB_22 -0.0235729996
_diffrn_orient_matrix_UB_23 0.0298330249
_diffrn_orient_matrix_UB_31 0.0000237406
_diffrn_orient_matrix_UB_32 -0.0786527084
_diffrn_orient_matrix_UB_33 -0.0037229805
_diffrn_radiation_monochromator graphite
_diffrn_radiation_probe x-ray
_diffrn_radiation_type MoK\a
_diffrn_radiation_wavelength 0.71073
_diffrn_reflns_av_R_equivalents 0.0232
_diffrn_reflns_av_unetI/netI 0.042
_diffrn_reflns_limit_h_max 10
_diffrn_reflns_limit_h_min -9
_diffrn_reflns_limit_k_max 10
_diffrn_reflns_limit_k_min -9
_diffrn_reflns_limit_l_max 21
_diffrn_reflns_limit_l_min -28
_diffrn_reflns_number 11653
_diffrn_reflns_theta_full 26.06
_diffrn_reflns_theta_max 26.06
_diffrn_reflns_theta_min 3.48
_exptl_absorpt_coefficient_mu 0.729
_exptl_absorpt_correction_T_max 0.942
_exptl_absorpt_correction_T_min 0.804
_exptl_absorpt_correction_type analytical
_exptl_absorpt_process_details
;
        CrysAlisPro, Oxford Diffraction Ltd.,
        Version 1.171.33.48 (release 15-09-2009 CrysAlis171 .NET)
        (compiled Sep 15 2009,11:49:04)
Analytical numeric absorption correction using a multifaceted crystal
                        model based on expressions derived by R.C. Clark & J.S.
        (Clark, R. C. & Reid, J. S. (1995). Acta Cryst. A51, 887-897)
;
_exptl_crystal_colour brown
_exptl_crystal_density_diffrn 1.21
_exptl_crystal_density_method 'not measured'
_exptl_crystal_description lamina
_exptl_crystal_F_000 628
_exptl_crystal_size_max 0.44
_exptl_crystal_size_mid 0.32
_exptl_crystal_size_min 0.07
_refine_diff_density_max 0.5
_refine_diff_density_min -0.447
_refine_diff_density_rms 0.055
_refine_ls_extinction_method none
_refine_ls_goodness_of_fit_ref 1.015
_refine_ls_hydrogen_treatment constr
_refine_ls_matrix_type full
_refine_ls_number_parameters 344
_refine_ls_number_reflns 6300
_refine_ls_number_restraints 0
_refine_ls_restrained_S_all 1.015
_refine_ls_R_factor_all 0.0485
_refine_ls_R_factor_gt 0.0342
_refine_ls_shift/su_max 0.001
_refine_ls_shift/su_mean 0
_refine_ls_structure_factor_coef Fsqd
_refine_ls_weighting_details 'calc w=1/[\s^2^(Fo^2^)+(0.0522P)^2^+0.0000P] where P=(Fo^2^+2Fc^2^)/3'
_refine_ls_weighting_scheme calc
_refine_ls_wR_factor_gt 0.0844
_refine_ls_wR_factor_ref 0.0881
_reflns_number_gt 4961
_reflns_number_total 6300
_reflns_threshold_expression >2\s(I)
_cod_data_source_file om2010222_si_002.cif
_cod_data_source_block 3b
_cod_database_code 4068036

loop_
_space_group_symop_operation_xyz
'x, y, z'
'-x, -y, -z'

loop_
_atom_site_label
_atom_site_type_symbol
_atom_site_fract_x
_atom_site_fract_y
_atom_site_fract_z
_atom_site_U_iso_or_equiv
_atom_site_adp_type
_atom_site_occupancy
_atom_site_symmetry_multiplicity
_atom_site_calc_flag
_atom_site_refinement_flags
Ni2 Ni 0.16892(3) 0.30751(3) 0.271680(11) 0.02080(9) Uani 1 1 d .
P1 P -0.02947(6) 0.35886(6) 0.21121(2) 0.02252(12) Uani 1 1 d .
P2 P 0.07576(7) 0.09613(6) 0.31258(3) 0.02898(14) Uani 1 1 d .
O17 O 0.47504(16) 0.31231(17) 0.19250(6) 0.0305(3) Uani 1 1 d .
C1 C 0.3766(2) 0.7061(2) 0.05769(9) 0.0269(5) Uani 1 1 d .
C2 C 0.4684(3) 0.7094(3) 0.00351(9) 0.0320(5) Uani 1 1 d .
H2 H 0.5556 0.6297 -0.0013 0.038 Uiso 1 1 calc R
C3 C 0.4358(3) 0.8261(3) -0.04357(10) 0.0357(5) Uani 1 1 d .
H3 H 0.5002 0.8246 -0.0801 0.043 Uiso 1 1 calc R
C4 C 0.3111(3) 0.9445(2) -0.03819(10) 0.0336(5) Uani 1 1 d .
C5 C 0.2207(3) 0.9440(3) 0.01630(10) 0.0371(5) Uani 1 1 d .
H5 H 0.1359 1.0257 0.0213 0.045 Uiso 1 1 calc R
C6 C 0.2518(3) 0.8273(3) 0.06304(10) 0.0344(5) Uani 1 1 d .
H6 H 0.1873 0.8294 0.0995 0.041 Uiso 1 1 calc R
C7 C 0.3489(2) 0.3441(2) 0.37787(9) 0.0225(4) Uani 1 1 d .
C8 C 0.2526(2) 0.4682(2) 0.39898(9) 0.0278(5) Uani 1 1 d .
H8 H 0.1935 0.5434 0.3717 0.033 Uiso 1 1 calc R
C9 C 0.2401(3) 0.4857(2) 0.45825(9) 0.0323(5) Uani 1 1 d .
H9 H 0.173 0.5722 0.4708 0.039 Uiso 1 1 calc R
C10 C 0.3241(3) 0.3786(2) 0.50011(9) 0.0304(5) Uani 1 1 d .
C11 C 0.4182(3) 0.2530(2) 0.47971(9) 0.0309(5) Uani 1 1 d .
H11 H 0.4756 0.1772 0.5072 0.037 Uiso 1 1 calc R
C12 C 0.4302(2) 0.2357(2) 0.42051(9) 0.0266(4) Uani 1 1 d .
H12 H 0.4954 0.1479 0.4083 0.032 Uiso 1 1 calc R
C13 C 0.2734(3) 1.0714(3) -0.08939(11) 0.0454(6) Uani 1 1 d .
H13A H 0.2673 1.0254 -0.1255 0.068 Uiso 1 1 calc R
H13B H 0.3612 1.1407 -0.0955 0.068 Uiso 1 1 calc R
H13C H 0.1671 1.1305 -0.0804 0.068 Uiso 1 1 calc R
C14 C 0.3148(3) 0.4023(3) 0.56434(9) 0.0400(6) Uani 1 1 d .
H14A H 0.1987 0.424 0.5783 0.06 Uiso 1 1 calc R
H14B H 0.3755 0.4898 0.5682 0.06 Uiso 1 1 calc R
H14C H 0.3643 0.3084 0.5883 0.06 Uiso 1 1 calc R
C15 C 0.4124(2) 0.5789(2) 0.10566(9) 0.0262(4) Uani 1 1 d .
H15 H 0.4872 0.4941 0.0956 0.031 Uiso 1 1 calc R
C16 C 0.3521(2) 0.5682(2) 0.16195(9) 0.0242(4) Uani 1 1 d .
H16 H 0.2782 0.6517 0.1736 0.029 Uiso 1 1 calc R
C17 C 0.3946(2) 0.4322(2) 0.20738(9) 0.0239(4) Uani 1 1 d .
C18 C 0.3414(2) 0.4505(2) 0.26766(8) 0.0225(4) Uani 1 1 d .
H18 H 0.289 0.5453 0.276 0.027 Uiso 1 1 d R
C19 C 0.3685(2) 0.3251(2) 0.31484(9) 0.0227(4) Uani 1 1 d .
H19 H 0.3997 0.2263 0.3052 0.027 Uiso 1 1 d R
C20 C -0.1427(3) 0.1847(2) 0.22005(10) 0.0320(5) Uani 1 1 d .
H20A H -0.2613 0.2173 0.2141 0.038 Uiso 1 1 calc R
H20B H -0.0991 0.1202 0.1892 0.038 Uiso 1 1 calc R
C21 C -0.1258(3) 0.0871(2) 0.28163(11) 0.0355(5) Uani 1 1 d .
H21A H -0.1384 -0.0221 0.2787 0.043 Uiso 1 1 calc R
H21B H -0.2164 0.1242 0.3092 0.043 Uiso 1 1 calc R
C22 C 0.0115(2) 0.4031(3) 0.12965(9) 0.0307(5) Uani 1 1 d .
H22 H 0.0642 0.5021 0.1219 0.037 Uiso 1 1 calc R
C23 C 0.1369(3) 0.2793(3) 0.10707(11) 0.0453(6) Uani 1 1 d .
H23A H 0.1699 0.3125 0.0652 0.068 Uiso 1 1 calc R
H23B H 0.0869 0.1818 0.1109 0.068 Uiso 1 1 calc R
H23C H 0.2346 0.2639 0.1305 0.068 Uiso 1 1 calc R
C24 C -0.1445(3) 0.4298(3) 0.09454(10) 0.0415(6) Uani 1 1 d .
H24A H -0.2042 0.3374 0.1029 0.062 Uiso 1 1 calc R
H24B H -0.1128 0.45 0.052 0.062 Uiso 1 1 calc R
H24C H -0.2162 0.519 0.1063 0.062 Uiso 1 1 calc R
C25 C -0.1870(2) 0.5180(2) 0.22860(9) 0.0254(4) Uani 1 1 d .
H25 H -0.2837 0.5202 0.2041 0.03 Uiso 1 1 calc R
C26 C -0.1156(3) 0.6734(2) 0.21373(10) 0.0356(5) Uani 1 1 d .
H26A H -0.018 0.6712 0.2364 0.053 Uiso 1 1 calc R
H26B H -0.1993 0.7562 0.2241 0.053 Uiso 1 1 calc R
H26C H -0.0837 0.6928 0.1711 0.053 Uiso 1 1 calc R
C27 C -0.2460(3) 0.4907(3) 0.29392(10) 0.0336(5) Uani 1 1 d .
H27A H -0.3279 0.5763 0.3028 0.05 Uiso 1 1 calc R
H27B H -0.1515 0.4852 0.3184 0.05 Uiso 1 1 calc R
H27C H -0.2965 0.3931 0.3027 0.05 Uiso 1 1 calc R
C28 C 0.2078(3) -0.0795(3) 0.29411(12) 0.0426(6) Uani 1 1 d .
H28 H 0.1392 -0.1686 0.301 0.051 Uiso 1 1 calc R
C29 C 0.2668(3) -0.0536(3) 0.22891(13) 0.0567(8) Uani 1 1 d .
H29A H 0.3428 -0.143 0.2197 0.085 Uiso 1 1 calc R
H29B H 0.3244 0.04 0.2205 0.085 Uiso 1 1 calc R
H29C H 0.1714 -0.0412 0.2045 0.085 Uiso 1 1 calc R
C30 C 0.3563(3) -0.1201(3) 0.33300(14) 0.0550(8) Uani 1 1 d .
H30A H 0.4222 -0.032 0.328 0.083 Uiso 1 1 calc R
H30B H 0.4249 -0.2107 0.3211 0.083 Uiso 1 1 calc R
H30C H 0.3164 -0.1434 0.3747 0.083 Uiso 1 1 calc R
C31 C 0.0279(3) 0.0537(3) 0.39353(11) 0.0399(6) Uani 1 1 d .
H31 H 0.1358 0.0379 0.4127 0.048 Uiso 1 1 calc R
C32 C -0.0565(4) -0.0947(3) 0.41268(14) 0.0616(8) Uani 1 1 d .
H32A H -0.1626 -0.0844 0.3943 0.092 Uiso 1 1 calc R
H32B H -0.0758 -0.1118 0.456 0.092 Uiso 1 1 calc R
H32C H 0.015 -0.1829 0.4 0.092 Uiso 1 1 calc R
C33 C -0.0738(3) 0.1919(3) 0.41679(11) 0.0454(6) Uani 1 1 d .
H33A H -0.0939 0.1682 0.46 0.068 Uiso 1 1 calc R
H33B H -0.1799 0.2128 0.3982 0.068 Uiso 1 1 calc R
H33C H -0.0127 0.2832 0.4071 0.068 Uiso 1 1 calc R

loop_
_atom_site_aniso_label
_atom_site_aniso_U_11
_atom_site_aniso_U_22
_atom_site_aniso_U_33
_atom_site_aniso_U_23
_atom_site_aniso_U_13
_atom_site_aniso_U_12
Ni2 0.01770(14) 0.01901(14) 0.02724(15) -0.00653(10) -0.00549(10) -0.00141(10)
P1 0.0173(2) 0.0237(3) 0.0284(3) -0.0095(2) -0.0052(2) -0.0002(2)
P2 0.0257(3) 0.0193(3) 0.0434(4) -0.0037(2) -0.0104(2) -0.0037(2)
O17 0.0253(8) 0.0352(8) 0.0303(8) -0.0079(6) -0.0017(6) 0.0034(6)
C1 0.0261(11) 0.0323(12) 0.0244(11) -0.0069(9) -0.0032(8) -0.0063(9)
C2 0.0254(11) 0.0405(13) 0.0291(12) -0.0061(10) 0.0018(9) -0.0008(9)
C3 0.0328(12) 0.0466(14) 0.0270(12) -0.0014(10) 0.0022(9) -0.0088(11)
C4 0.0412(13) 0.0316(12) 0.0305(13) -0.0034(9) -0.0107(10) -0.0098(10)
C5 0.0435(13) 0.0339(13) 0.0341(13) -0.0101(10) -0.0076(10) 0.0058(10)
C6 0.0364(12) 0.0434(13) 0.0234(12) -0.0100(10) 0.0002(9) 0.0011(10)
C7 0.0197(10) 0.0248(10) 0.0250(11) -0.0042(8) -0.0025(8) -0.0093(8)
C8 0.0304(11) 0.0261(11) 0.0268(12) -0.0014(9) -0.0054(8) -0.0032(9)
C9 0.0392(13) 0.0290(12) 0.0295(12) -0.0078(9) 0.0014(9) -0.0052(10)
C10 0.0362(12) 0.0328(12) 0.0243(12) -0.0038(9) 0.0008(9) -0.0151(10)
C11 0.0344(12) 0.0312(12) 0.0264(12) 0.0045(9) -0.0063(9) -0.0096(9)
C12 0.0265(11) 0.0247(11) 0.0293(12) -0.0043(8) -0.0043(8) -0.0040(8)
C13 0.0575(16) 0.0411(14) 0.0372(14) 0.0041(11) -0.0134(12) -0.0091(12)
C14 0.0542(15) 0.0439(14) 0.0246(12) -0.0044(10) 0.0013(10) -0.0197(11)
C15 0.0188(10) 0.0316(11) 0.0284(12) -0.0060(9) -0.0008(8) -0.0020(9)
C16 0.0199(10) 0.0271(11) 0.0266(11) -0.0071(8) -0.0013(8) -0.0026(8)
C17 0.0184(10) 0.0294(11) 0.0257(11) -0.0061(8) -0.0036(8) -0.0056(8)
C18 0.0198(10) 0.0240(10) 0.0248(11) -0.0049(8) -0.0013(8) -0.0056(8)
C19 0.0203(10) 0.0227(10) 0.0272(11) -0.0075(8) -0.0032(8) -0.0044(8)
C20 0.0241(11) 0.0292(12) 0.0470(14) -0.0150(10) -0.0097(9) -0.0028(9)
C21 0.0266(12) 0.0263(11) 0.0570(16) -0.0066(10) -0.0121(10) -0.0089(9)
C22 0.0247(11) 0.0428(13) 0.0275(12) -0.0131(10) -0.0057(9) -0.0022(10)
C23 0.0347(13) 0.0663(18) 0.0393(15) -0.0272(13) -0.0002(10) 0.0007(12)
C24 0.0338(13) 0.0621(16) 0.0313(13) -0.0122(11) -0.0105(10) -0.0037(12)
C25 0.0206(10) 0.0262(11) 0.0304(12) -0.0096(9) -0.0065(8) 0.0038(8)
C26 0.0407(13) 0.0259(12) 0.0391(14) -0.0050(9) -0.0023(10) 0.0011(10)
C27 0.0256(11) 0.0372(13) 0.0371(13) -0.0086(10) 0.0025(9) 0.0021(9)
C28 0.0390(13) 0.0198(11) 0.0722(19) -0.0119(11) -0.0183(12) 0.0007(10)
C29 0.0568(17) 0.0383(15) 0.080(2) -0.0324(14) -0.0132(15) 0.0135(13)
C30 0.0467(15) 0.0283(13) 0.094(2) -0.0160(13) -0.0321(15) 0.0102(11)
C31 0.0358(13) 0.0345(13) 0.0477(15) 0.0089(10) -0.0115(11) -0.0102(10)
C32 0.0617(19) 0.0508(17) 0.068(2) 0.0205(14) -0.0154(14) -0.0219(14)
C33 0.0397(14) 0.0557(16) 0.0392(15) 0.0004(12) -0.0001(11) -0.0099(12)

loop_
_atom_type_symbol
_atom_type_description
_atom_type_scat_dispersion_real
_atom_type_scat_dispersion_imag
_atom_type_scat_source
C C 0.0033 0.0016 'International Tables Vol C Tables 4.2.6.8 and 6.1.1.4'
H H 0 0 'International Tables Vol C Tables 4.2.6.8 and 6.1.1.4'
Ni Ni 0.3393 1.1124 'International Tables Vol C Tables 4.2.6.8 and 6.1.1.4'
O O 0.0106 0.006 'International Tables Vol C Tables 4.2.6.8 and 6.1.1.4'
P P 0.1023 0.0942 'International Tables Vol C Tables 4.2.6.8 and 6.1.1.4'

loop_
_exptl_crystal_face_index_h
_exptl_crystal_face_index_k
_exptl_crystal_face_index_l
_exptl_crystal_face_perp_dist
0 -1 -1 0.1693
0 1 2 0.1548
0 1 0 0.1946
0 0 1 0.1709
-1 0 1 0.0263
1 0 -1 0.0466
0 0 -1 0.1754
0 -1 0 0.1284

loop_
_geom_angle_atom_site_label_1
_geom_angle_atom_site_label_2
_geom_angle_atom_site_label_3
_geom_angle
C18 Ni2 C19 42.01(8)
C18 Ni2 P2 147.78(6)
C19 Ni2 P2 105.81(6)
C18 Ni2 P1 120.19(6)
C19 Ni2 P1 162.12(6)
P2 Ni2 P1 92.02(2)
C18 Ni2 C17 34.98(7)
C19 Ni2 C17 66.00(7)
P2 Ni2 C17 146.89(5)
P1 Ni2 C17 99.64(5)
C25 P1 C20 105.18(9)
C25 P1 C22 103.53(9)
C20 P1 C22 103.10(10)
C25 P1 Ni2 114.12(6)
C20 P1 Ni2 107.06(7)
C22 P1 Ni2 122.21(6)
C31 P2 C21 102.96(11)
C31 P2 C28 104.23(11)
C21 P2 C28 104.98(10)
C31 P2 Ni2 122.15(8)
C21 P2 Ni2 107.73(7)
C28 P2 Ni2 113.16(9)
C2 C1 C6 117.1(2)
C2 C1 C15 119.83(19)
C6 C1 C15 123.06(19)
C3 C2 C1 121.6(2)
C3 C2 H2 119.2
C1 C2 H2 119.2
C4 C3 C2 121.0(2)
C4 C3 H3 119.5
C2 C3 H3 119.5
C3 C4 C5 117.9(2)
C3 C4 C13 121.4(2)
C5 C4 C13 120.7(2)
C6 C5 C4 121.3(2)
C6 C5 H5 119.4
C4 C5 H5 119.4
C5 C6 C1 121.1(2)
C5 C6 H6 119.4
C1 C6 H6 119.4
C8 C7 C12 116.14(18)
C8 C7 C19 123.32(17)
C12 C7 C19 120.54(17)
C9 C8 C7 122.15(19)
C9 C8 H8 118.9
C7 C8 H8 118.9
C8 C9 C10 121.19(19)
C8 C9 H9 119.4
C10 C9 H9 119.4
C11 C10 C9 117.12(19)
C11 C10 C14 122.2(2)
C9 C10 C14 120.7(2)
C12 C11 C10 121.59(19)
C12 C11 H11 119.2
C10 C11 H11 119.2
C11 C12 C7 121.79(19)
C11 C12 H12 119.1
C7 C12 H12 119.1
C4 C13 H13A 109.5
C4 C13 H13B 109.5
H13A C13 H13B 109.5
C4 C13 H13C 109.5
H13A C13 H13C 109.5
H13B C13 H13C 109.5
C10 C14 H14A 109.5
C10 C14 H14B 109.5
H14A C14 H14B 109.5
C10 C14 H14C 109.5
H14A C14 H14C 109.5
H14B C14 H14C 109.5
C16 C15 C1 127.31(19)
C16 C15 H15 116.3
C1 C15 H15 116.3
C15 C16 C17 123.17(18)
C15 C16 H16 118.4
C17 C16 H16 118.4
O17 C17 C18 123.94(18)
O17 C17 C16 120.32(18)
C18 C17 C16 115.73(17)
O17 C17 Ni2 98.46(12)
C18 C17 Ni2 52.14(10)
C16 C17 Ni2 119.77(12)
C19 C18 C17 120.74(18)
C19 C18 Ni2 69.86(11)
C17 C18 Ni2 92.88(12)
C19 C18 H18 119.7
C17 C18 H18 119.6
Ni2 C18 H18 107.5
C18 C19 C7 123.30(17)
C18 C19 Ni2 68.13(10)
C7 C19 Ni2 119.62(13)
C18 C19 H19 118.4
C7 C19 H19 118.3
Ni2 C19 H19 82.4
C21 C20 P1 112.09(13)
C21 C20 H20A 109.2
P1 C20 H20A 109.2
C21 C20 H20B 109.2
P1 C20 H20B 109.2
H20A C20 H20B 107.9
C20 C21 P2 112.89(15)
C20 C21 H21A 109
P2 C21 H21A 109
C20 C21 H21B 109
P2 C21 H21B 109
H21A C21 H21B 107.8
C23 C22 C24 111.24(18)
C23 C22 P1 110.68(16)
C24 C22 P1 114.26(15)
C23 C22 H22 106.7
C24 C22 H22 106.7
P1 C22 H22 106.7
C22 C23 H23A 109.5
C22 C23 H23B 109.5
H23A C23 H23B 109.5
C22 C23 H23C 109.5
H23A C23 H23C 109.5
H23B C23 H23C 109.5
C22 C24 H24A 109.5
C22 C24 H24B 109.5
H24A C24 H24B 109.5
C22 C24 H24C 109.5
H24A C24 H24C 109.5
H24B C24 H24C 109.5
C27 C25 C26 109.98(16)
C27 C25 P1 110.12(14)
C26 C25 P1 110.35(14)
C27 C25 H25 108.8
C26 C25 H25 108.8
P1 C25 H25 108.8
C25 C26 H26A 109.5
C25 C26 H26B 109.5
H26A C26 H26B 109.5
C25 C26 H26C 109.5
H26A C26 H26C 109.5
H26B C26 H26C 109.5
C25 C27 H27A 109.5
C25 C27 H27B 109.5
H27A C27 H27B 109.5
C25 C27 H27C 109.5
H27A C27 H27C 109.5
H27B C27 H27C 109.5
C29 C28 C30 110.3(2)
C29 C28 P2 109.28(16)
C30 C28 P2 111.81(16)
C29 C28 H28 108.5
C30 C28 H28 108.5
P2 C28 H28 108.5
C28 C29 H29A 109.5
C28 C29 H29B 109.5
H29A C29 H29B 109.5
C28 C29 H29C 109.5
H29A C29 H29C 109.5
H29B C29 H29C 109.5
C28 C30 H30A 109.5
C28 C30 H30B 109.5
H30A C30 H30B 109.5
C28 C30 H30C 109.5
H30A C30 H30C 109.5
H30B C30 H30C 109.5
C33 C31 C32 111.0(2)
C33 C31 P2 110.96(16)
C32 C31 P2 113.65(18)
C33 C31 H31 107
C32 C31 H31 107
P2 C31 H31 107
C31 C32 H32A 109.5
C31 C32 H32B 109.5
H32A C32 H32B 109.5
C31 C32 H32C 109.5
H32A C32 H32C 109.5
H32B C32 H32C 109.5
C31 C33 H33A 109.5
C31 C33 H33B 109.5
H33A C33 H33B 109.5
C31 C33 H33C 109.5
H33A C33 H33C 109.5
H33B C33 H33C 109.5

loop_
_geom_bond_atom_site_label_1
_geom_bond_atom_site_label_2
_geom_bond_distance
Ni2 C18 1.9790(19)
Ni2 C19 2.0020(18)
Ni2 P2 2.1383(6)
Ni2 P1 2.1735(5)
Ni2 C17 2.503(2)
P1 C25 1.8524(18)
P1 C20 1.854(2)
P1 C22 1.854(2)
P2 C31 1.847(2)
P2 C21 1.855(2)
P2 C28 1.860(2)
O17 C17 1.252(2)
C1 C2 1.391(3)
C1 C6 1.397(3)
C1 C15 1.459(3)
C2 C3 1.385(3)
C2 H2 0.95
C3 C4 1.378(3)
C3 H3 0.95
C4 C5 1.394(3)
C4 C13 1.510(3)
C5 C6 1.378(3)
C5 H5 0.95
C6 H6 0.95
C7 C8 1.393(3)
C7 C12 1.401(3)
C7 C19 1.469(3)
C8 C9 1.380(3)
C8 H8 0.95
C9 C10 1.394(3)
C9 H9 0.95
C10 C11 1.388(3)
C10 C14 1.508(3)
C11 C12 1.379(3)
C11 H11 0.95
C12 H12 0.95
C13 H13A 0.98
C13 H13B 0.98
C13 H13C 0.98
C14 H14A 0.98
C14 H14B 0.98
C14 H14C 0.98
C15 C16 1.332(3)
C15 H15 0.95
C16 C17 1.484(3)
C16 H16 0.95
C17 C18 1.437(3)
C18 C19 1.427(3)
C18 H18 0.93
C19 H19 0.9299
C20 C21 1.537(3)
C20 H20A 0.99
C20 H20B 0.99
C21 H21A 0.99
C21 H21B 0.99
C22 C23 1.524(3)
C22 C24 1.533(3)
C22 H22 1
C23 H23A 0.98
C23 H23B 0.98
C23 H23C 0.98
C24 H24A 0.98
C24 H24B 0.98
C24 H24C 0.98
C25 C27 1.521(3)
C25 C26 1.526(3)
C25 H25 1
C26 H26A 0.98
C26 H26B 0.98
C26 H26C 0.98
C27 H27A 0.98
C27 H27B 0.98
C27 H27C 0.98
C28 C29 1.518(4)
C28 C30 1.534(3)
C28 H28 1
C29 H29A 0.98
C29 H29B 0.98
C29 H29C 0.98
C30 H30A 0.98
C30 H30B 0.98
C30 H30C 0.98
C31 C33 1.528(3)
C31 C32 1.532(3)
C31 H31 1
C32 H32A 0.98
C32 H32B 0.98
C32 H32C 0.98
C33 H33A 0.98
C33 H33B 0.98
C33 H33C 0.98

loop_
_geom_torsion_atom_site_label_1
_geom_torsion_atom_site_label_2
_geom_torsion_atom_site_label_3
_geom_torsion_atom_site_label_4
_geom_torsion
C18 Ni2 P1 C25 -73.44(10)
C19 Ni2 P1 C25 -68.6(2)
P2 Ni2 P1 C25 107.29(8)
C17 Ni2 P1 C25 -103.82(9)
C18 Ni2 P1 C20 170.62(10)
C19 Ni2 P1 C20 175.43(19)
P2 Ni2 P1 C20 -8.65(8)
C17 Ni2 P1 C20 140.24(9)
C18 Ni2 P1 C22 52.36(11)
C19 Ni2 P1 C22 57.2(2)
P2 Ni2 P1 C22 -126.91(9)
C17 Ni2 P1 C22 21.98(10)
C18 Ni2 P2 C31 56.03(14)
C19 Ni2 P2 C31 53.54(10)
P1 Ni2 P2 C31 -125.16(9)
C17 Ni2 P2 C31 123.69(12)
C18 Ni2 P2 C21 174.65(13)
C19 Ni2 P2 C21 172.17(10)
P1 Ni2 P2 C21 -6.53(8)
C17 Ni2 P2 C21 -117.68(11)
C18 Ni2 P2 C28 -69.76(14)
C19 Ni2 P2 C28 -72.25(10)
P1 Ni2 P2 C28 109.05(9)
C17 Ni2 P2 C28 -2.10(12)
C6 C1 C2 C3 -1.2(3)
C15 C1 C2 C3 178.46(19)
C1 C2 C3 C4 0.5(3)
C2 C3 C4 C5 0.8(3)
C2 C3 C4 C13 -179.4(2)
C3 C4 C5 C6 -1.5(3)
C13 C4 C5 C6 178.8(2)
C4 C5 C6 C1 0.7(3)
C2 C1 C6 C5 0.6(3)
C15 C1 C6 C5 -179.1(2)
C12 C7 C8 C9 1.3(3)
C19 C7 C8 C9 -178.09(19)
C7 C8 C9 C10 -0.1(3)
C8 C9 C10 C11 -1.1(3)
C8 C9 C10 C14 177.6(2)
C9 C10 C11 C12 0.9(3)
C14 C10 C11 C12 -177.68(19)
C10 C11 C12 C7 0.3(3)
C8 C7 C12 C11 -1.4(3)
C19 C7 C12 C11 177.99(18)
C2 C1 C15 C16 170.6(2)
C6 C1 C15 C16 -9.7(3)
C1 C15 C16 C17 179.10(18)
C15 C16 C17 O17 -8.7(3)
C15 C16 C17 C18 169.90(18)
C15 C16 C17 Ni2 -130.72(17)
C18 Ni2 C17 O17 126.82(18)
C19 Ni2 C17 O17 88.30(13)
P2 Ni2 C17 O17 6.15(17)
P1 Ni2 C17 O17 -102.87(11)
C19 Ni2 C17 C18 -38.52(12)
P2 Ni2 C17 C18 -120.67(12)
P1 Ni2 C17 C18 130.31(12)
C18 Ni2 C17 C16 -100.88(19)
C19 Ni2 C17 C16 -139.40(16)
P2 Ni2 C17 C16 138.46(12)
P1 Ni2 C17 C16 29.44(15)
O17 C17 C18 C19 -4.4(3)
C16 C17 C18 C19 177.09(17)
Ni2 C17 C18 C19 68.21(15)
O17 C17 C18 Ni2 -72.63(19)
C16 C17 C18 Ni2 108.88(15)
P2 Ni2 C18 C19 -3.58(18)
P1 Ni2 C18 C19 177.80(9)
C17 Ni2 C18 C19 -121.78(17)
C19 Ni2 C18 C17 121.78(17)
P2 Ni2 C18 C17 118.20(12)
P1 Ni2 C18 C17 -60.43(13)
C17 C18 C19 C7 167.03(17)
Ni2 C18 C19 C7 -111.93(17)
C17 C18 C19 Ni2 -81.04(16)
C8 C7 C19 C18 22.1(3)
C12 C7 C19 C18 -157.18(18)
C8 C7 C19 Ni2 -59.9(2)
C12 C7 C19 Ni2 120.82(17)
P2 Ni2 C19 C18 178.02(10)
P1 Ni2 C19 C18 -6.2(3)
C17 Ni2 C19 C18 32.24(11)
C18 Ni2 C19 C7 116.9(2)
P2 Ni2 C19 C7 -65.08(15)
P1 Ni2 C19 C7 110.7(2)
C17 Ni2 C19 C7 149.14(17)
C25 P1 C20 C21 -96.19(16)
C22 P1 C20 C21 155.63(15)
Ni2 P1 C20 C21 25.55(17)
P1 C20 C21 P2 -32.0(2)
C31 P2 C21 C20 154.53(16)
C28 P2 C21 C20 -96.64(17)
Ni2 P2 C21 C20 24.22(17)
C25 P1 C22 C23 -178.40(15)
C20 P1 C22 C23 -68.98(16)
Ni2 P1 C22 C23 51.18(18)
C25 P1 C22 C24 -51.90(18)
C20 P1 C22 C24 57.52(18)
Ni2 P1 C22 C24 177.69(13)
C20 P1 C25 C27 67.11(16)
C22 P1 C25 C27 174.98(14)
Ni2 P1 C25 C27 -49.92(15)
C20 P1 C25 C26 -171.28(14)
C22 P1 C25 C26 -63.41(16)
Ni2 P1 C25 C26 71.69(15)
C31 P2 C28 C29 -175.68(17)
C21 P2 C28 C29 76.42(19)
Ni2 P2 C28 C29 -40.79(18)
C31 P2 C28 C30 -53.3(2)
C21 P2 C28 C30 -161.16(19)
Ni2 P2 C28 C30 81.6(2)
C21 P2 C31 C33 -73.64(17)
C28 P2 C31 C33 176.98(16)
Ni2 P2 C31 C33 47.28(18)
C21 P2 C31 C32 52.23(19)
C28 P2 C31 C32 -57.2(2)
Ni2 P2 C31 C32 173.14(15)
